data_2211591
loop_
_publ_author_name
'Shi, Hao'
'Huang, Ming-Liang'
'L\"u, Ya-Ping'

_publ_section_title
(1<i>S</i>*,2<i>S</i>*,5<i>S</i>*,9<i>S</i>*,10<i>S</i>*,11<i>R</i>*,18<i>R</i>*)-9,10,18-Trihydroxy-12,12-dimethyl-6-methylene-17-oxapentacyclo[7.6.2.1^5,8^.0^1,11^.0^2,8^]octadecane-7,15-dione
_journal_coeditor_code SA2019
_journal_issue 12
_journal_name_full 'Acta Crystallographica Section E'
_journal_page_first o5472
_journal_page_last o5474
_journal_paper_doi 10.1107/S1600536806046228
_journal_volume 62
_journal_year 2006
_chemical_formula_iupac 'C20 H26 O6'
_chemical_formula_moiety 'C20 H26 O6'
_chemical_formula_sum 'C20 H26 O6'
_chemical_formula_weight 362.41
_chemical_name_systematic
;(1S*,2S*,5S*,9S*,10S*,11R*,18R*)-9,10,18-trihydroxy-12,12-dimethyl-6-methylene-
17-oxapentacyclo[7.6.2.1^5,8^.0^1,11^.0^2,8^]octadecane-7,15-dione
;
_space_group_IT_number 4
_symmetry_cell_setting monoclinic
_symmetry_space_group_name_Hall 'P 2yb'
_symmetry_space_group_name_H-M 'P 1 21 1'
_atom_sites_solution_hydrogens geom
_atom_sites_solution_primary direct
_atom_sites_solution_secondary difmap
_audit_creation_method SHELXL-97
_cell_angle_alpha 90.00
_cell_angle_beta 111.774(2)
_cell_angle_gamma 90.00
_cell_formula_units_Z 2
_cell_length_a 10.8260(11)
_cell_length_b 6.5434(7)
_cell_length_c 13.0040(13)
_cell_measurement_reflns_used 2542
_cell_measurement_temperature 293(2)
_cell_measurement_theta_max 56.341
_cell_measurement_theta_min 6.160
_cell_volume 855.47(15)
_computing_cell_refinement 'SAINT (Bruker, 1999)'
_computing_data_collection 'SMART (Bruker, 1999)'
_computing_data_reduction SAINT
_computing_molecular_graphics 'ORTEP-3 (Farrugia, 1997) and PLATON (Spek, 2003)'
_computing_publication_material SHELXL97
_computing_structure_refinement 'SHELXL97 (Sheldrick, 1997)'
_computing_structure_solution 'SHELXS97 (Sheldrick, 1997)'
_diffrn_ambient_temperature 293(2)
_diffrn_measured_fraction_theta_full 0.995
_diffrn_measured_fraction_theta_max 0.995
_diffrn_measurement_device_type 'Bruker SMART CCD area-detector'
_diffrn_measurement_method '\f and \w'
_diffrn_radiation_monochromator graphite
_diffrn_radiation_source 'fine-focus sealed tube'
_diffrn_radiation_type MoK\a
_diffrn_radiation_wavelength 0.71073
_diffrn_reflns_av_R_equivalents 0.0329
_diffrn_reflns_av_sigmaI/netI 0.0323
_diffrn_reflns_limit_h_max 11
_diffrn_reflns_limit_h_min -13
_diffrn_reflns_limit_k_max 8
_diffrn_reflns_limit_k_min -8
_diffrn_reflns_limit_l_max 14
_diffrn_reflns_limit_l_min -16
_diffrn_reflns_number 5077
_diffrn_reflns_theta_full 27.00
_diffrn_reflns_theta_max 27.00
_diffrn_reflns_theta_min 1.69
_diffrn_standards_number 0
_exptl_absorpt_coefficient_mu 0.103
_exptl_absorpt_correction_T_max 1.00000
_exptl_absorpt_correction_T_min 0.77837
_exptl_absorpt_correction_type multi-scan
_exptl_absorpt_process_details '(SADABS; Bruker, 1999)'
_exptl_crystal_colour colorless
_exptl_crystal_density_diffrn 1.407
_exptl_crystal_density_method 'not measured'
_exptl_crystal_description prism
_exptl_crystal_F_000 388
_exptl_crystal_size_max 0.506
_exptl_crystal_size_mid 0.423
_exptl_crystal_size_min 0.192
_refine_diff_density_max 0.254
_refine_diff_density_min -0.171
_refine_ls_extinction_method none
_refine_ls_goodness_of_fit_ref 1.032
_refine_ls_hydrogen_treatment mixed
_refine_ls_matrix_type full
_refine_ls_number_parameters 249
_refine_ls_number_reflns 2029
_refine_ls_number_restraints 2
_refine_ls_restrained_S_all 1.031
_refine_ls_R_factor_all 0.0409
_refine_ls_R_factor_gt 0.0380
_refine_ls_shift/su_max 0.000
_refine_ls_shift/su_mean 0.000
_refine_ls_structure_factor_coef Fsqd
_refine_ls_weighting_details 'calc w=1/[\s^2^(Fo^2^)+(0.0631P)^2^] where P=(Fo^2^+2Fc^2^)/3'
_refine_ls_weighting_scheme calc
_refine_ls_wR_factor_gt 0.0950
_refine_ls_wR_factor_ref 0.0964
_reflns_number_gt 1850
_reflns_number_total 2029
_reflns_threshold_expression I>2\s(I)
_cod_data_source_file sa2019.cif
_cod_data_source_block I
_cod_depositor_comments
;
The following automatic conversions were performed:
'_symmetry_cell_setting' value 'Monoclinic' changed to 'monoclinic'
according to '/home/saulius/struct/CIF-dictionaries/cif_core.dic'
dictionary named 'cif_core.dic' version 2.4.1 from 2010-06-29.

Automatic conversion script
Id: cif_fix_enum 1527 2010-12-29 10:47:43Z saulius 

The following automatic conversions were performed:

'_symmetry_cell_setting' value 'Monoclinic' changed to 'monoclinic'
according to /home/saulius/struct/CIF-dictionaries/cif_core.dic
dictionary named 'cif_core.dic' version 2.4.1 from 2010-06-29.

Automatic conversion script
Id: cif_fix_values 1715 2011-07-08 13:25:40Z adriana 
;
_cod_original_sg_symbol_H-M 'P 21'
_cod_database_code 2211591
_cod_database_fobs_code 2211591

loop_
_symmetry_equiv_pos_as_xyz
'x, y, z'
'-x, y+1/2, -z'

loop_
_atom_site_type_symbol
_atom_site_label
_atom_site_fract_x
_atom_site_fract_y
_atom_site_fract_z
_atom_site_U_iso_or_equiv
_atom_site_adp_type
_atom_site_calc_flag
_atom_site_refinement_flags
_atom_site_occupancy
O O1 0.35045(19) 0.5132(4) 0.91189(14) 0.0535(5) Uani d . 1
C C1 0.4402(2) 0.6195(4) 0.77760(16) 0.0265(4) Uani d . 1
O O2 0.72904(16) 0.5751(3) 0.63154(12) 0.0423(5) Uani d . 1
C C2 0.5865(2) 0.5424(4) 0.81519(17) 0.0279(5) Uani d . 1
H H2 0.5866 0.4201 0.7717 0.033 Uiso calc R 1
O O3 0.63809(15) 1.0273(3) 0.67878(13) 0.0334(4) Uani d . 1
H H3 0.599(3) 1.070(6) 0.610(2) 0.064(10) Uiso d . 1
C C3 0.6490(2) 0.4839(5) 0.93790(19) 0.0402(6) Uani d . 1
H H3A 0.6275 0.5883 0.9816 0.048 Uiso calc R 1
H H3B 0.6103 0.3563 0.9493 0.048 Uiso calc R 1
O O4 0.48934(17) 0.7334(3) 0.51946(11) 0.0326(4) Uani d . 1
H H4 0.571(3) 0.686(4) 0.5514(19) 0.032(7) Uiso d . 1
C C4 0.8001(2) 0.4600(5) 0.97903(19) 0.0420(6) Uani d . 1
H H4A 0.8213 0.3236 0.9613 0.050 Uiso calc R 1
H H4B 0.8371 0.4748 1.0589 0.050 Uiso calc R 1
O O5 0.50762(15) 0.9747(2) 0.77663(12) 0.0308(4) Uani d . 1
C C5 0.8649(2) 0.6178(4) 0.92732(18) 0.0355(5) Uani d . 1
H H5 0.9524 0.6584 0.9804 0.043 Uiso calc R 1
O O6 0.85135(18) 0.9579(3) 0.86170(16) 0.0482(5) Uani d D 1
H H6 0.802(3) 1.010(6) 0.803(2) 0.077(12) Uiso d D 1
C C6 0.8753(2) 0.5405(4) 0.8220(2) 0.0375(6) Uani d . 1
C C7 0.7536(2) 0.6063(4) 0.72898(17) 0.0300(5) Uani d . 1
C C8 0.6659(2) 0.7158(3) 0.78031(16) 0.0252(4) Uani d . 1
C C9 0.5676(2) 0.8765(3) 0.70816(15) 0.0248(4) Uani d . 1
C C10 0.4503(2) 0.7925(4) 0.60920(16) 0.0259(4) Uani d . 1
H H10 0.3847 0.9025 0.5823 0.031 Uiso calc R 1
C C11 0.38428(19) 0.6178(4) 0.64942(16) 0.0251(4) Uani d . 1
H H11 0.4183 0.4917 0.6289 0.030 Uiso calc R 1
C C12 0.2305(2) 0.6004(4) 0.59544(18) 0.0316(5) Uani d . 1
C C13 0.1946(3) 0.3890(5) 0.6279(2) 0.0428(6) Uani d . 1
H H13A 0.1023 0.3913 0.6209 0.051 Uiso calc R 1
H H13B 0.2024 0.2892 0.5754 0.051 Uiso calc R 1
C C14 0.2798(3) 0.3171(4) 0.7453(2) 0.0433(6) Uani d . 1
H H14A 0.2224 0.2514 0.7775 0.052 Uiso calc R 1
H H14B 0.3426 0.2155 0.7403 0.052 Uiso calc R 1
C C15 0.3552(2) 0.4841(4) 0.82104(19) 0.0337(5) Uani d . 1
C C16 0.4451(2) 0.8340(4) 0.82587(18) 0.0304(5) Uani d . 1
H H16A 0.3554 0.8800 0.8129 0.036 Uiso calc R 1
H H16B 0.4941 0.8299 0.9052 0.036 Uiso calc R 1
C C18 0.7751(2) 0.8042(4) 0.88621(17) 0.0338(5) Uani d . 1
H H18 0.7380 0.8506 0.9404 0.041 Uiso calc R 1
C C19 0.9715(3) 0.4382(6) 0.8068(2) 0.0645(10) Uani d . 1
H H19A 0.9649 0.4042 0.7355 0.077 Uiso calc R 1
H H19B 1.0463 0.3998 0.8673 0.077 Uiso calc R 1
C C20 0.1847(2) 0.6066(5) 0.47021(19) 0.0441(6) Uani d . 1
H H20A 0.0909 0.5802 0.4381 0.066 Uiso calc R 1
H H20B 0.2315 0.5046 0.4459 0.066 Uiso calc R 1
H H20C 0.2028 0.7392 0.4474 0.066 Uiso calc R 1
C C21 0.1571(3) 0.7647(5) 0.6337(2) 0.0469(7) Uani d . 1
H H21A 0.1855 0.8973 0.6199 0.070 Uiso calc R 1
H H21B 0.1765 0.7493 0.7116 0.070 Uiso calc R 1
H H21C 0.0631 0.7509 0.5939 0.070 Uiso calc R 1

loop_
_atom_site_aniso_label
_atom_site_aniso_U_11
_atom_site_aniso_U_22
_atom_site_aniso_U_33
_atom_site_aniso_U_12
_atom_site_aniso_U_13
_atom_site_aniso_U_23
O1 0.0613(12) 0.0685(14) 0.0417(10) -0.0013(11) 0.0320(9) 0.0087(10)
C1 0.0266(10) 0.0285(11) 0.0256(10) 0.0040(9) 0.0113(8) 0.0047(9)
O2 0.0388(9) 0.0593(13) 0.0285(8) 0.0074(9) 0.0121(7) -0.0088(8)
C2 0.0286(10) 0.0282(11) 0.0265(10) 0.0048(9) 0.0097(8) 0.0043(9)
O3 0.0318(8) 0.0343(9) 0.0280(8) -0.0075(7) 0.0041(6) 0.0063(7)
C3 0.0384(13) 0.0490(15) 0.0338(12) 0.0097(11) 0.0143(10) 0.0154(11)
O4 0.0320(8) 0.0455(10) 0.0196(8) -0.0027(8) 0.0086(6) -0.0027(7)
C4 0.0385(13) 0.0513(16) 0.0319(12) 0.0107(12) 0.0080(10) 0.0130(11)
O5 0.0373(8) 0.0265(8) 0.0299(8) 0.0047(7) 0.0141(7) -0.0020(6)
C5 0.0264(11) 0.0456(14) 0.0281(11) 0.0031(11) 0.0026(9) -0.0007(11)
O6 0.0372(10) 0.0439(11) 0.0458(11) -0.0122(9) -0.0052(8) 0.0005(9)
C6 0.0288(11) 0.0471(15) 0.0349(12) 0.0053(11) 0.0099(9) 0.0037(11)
C7 0.0272(10) 0.0326(11) 0.0299(11) -0.0003(10) 0.0100(9) -0.0016(10)
C8 0.0231(10) 0.0290(11) 0.0216(9) -0.0001(9) 0.0061(8) -0.0008(8)
C9 0.0265(10) 0.0242(11) 0.0227(9) 0.0003(9) 0.0080(8) 0.0003(8)
C10 0.0266(10) 0.0284(11) 0.0216(10) 0.0015(9) 0.0079(8) 0.0022(8)
C11 0.0260(10) 0.0234(10) 0.0266(10) 0.0023(9) 0.0105(8) -0.0001(9)
C12 0.0259(10) 0.0339(12) 0.0334(11) -0.0009(10) 0.0093(9) -0.0004(10)
C13 0.0380(13) 0.0425(15) 0.0485(15) -0.0108(12) 0.0167(11) -0.0012(12)
C14 0.0415(13) 0.0335(13) 0.0596(16) 0.0003(11) 0.0243(12) 0.0091(12)
C15 0.0302(11) 0.0348(13) 0.0382(12) 0.0086(10) 0.0153(9) 0.0123(10)
C16 0.0349(11) 0.0326(12) 0.0252(10) 0.0054(10) 0.0129(9) -0.0005(9)
C18 0.0293(11) 0.0408(13) 0.0248(11) 0.0008(10) 0.0024(9) -0.0033(10)
C19 0.0465(16) 0.101(3) 0.0454(15) 0.035(2) 0.0160(13) 0.0097(17)
C20 0.0308(11) 0.0580(17) 0.0367(12) -0.0110(13) 0.0043(10) 0.0017(13)
C21 0.0295(12) 0.0495(17) 0.0575(17) 0.0076(12) 0.0112(11) -0.0040(13)

loop_
_atom_type_symbol
_atom_type_description
_atom_type_scat_dispersion_real
_atom_type_scat_dispersion_imag
_atom_type_scat_source
C C 0.0033 0.0000 'International Tables Vol C Tables 4.2.6.8 and 6.1.1.4'
H H 0.0000 0.0000 'International Tables Vol C Tables 4.2.6.8 and 6.1.1.4'
O O 0.0106 0.0000 'International Tables Vol C Tables 4.2.6.8 and 6.1.1.4'

loop_
_geom_angle_atom_site_label_1
_geom_angle_atom_site_label_2
_geom_angle_atom_site_label_3
_geom_angle
C15 C1 C16 108.32(17)
C15 C1 C11 110.18(18)
C16 C1 C11 112.86(18)
C15 C1 C2 112.17(18)
C16 C1 C2 106.96(19)
C11 C1 C2 106.35(15)
C3 C2 C1 114.35(17)
C3 C2 C8 113.51(18)
C1 C2 C8 105.90(17)
C3 C2 H2 107.6
C1 C2 H2 107.6
C8 C2 H2 107.6
C9 O3 H3 113(2)
C4 C3 C2 113.05(19)
C4 C3 H3A 109.0
C2 C3 H3A 109.0
C4 C3 H3B 109.0
C2 C3 H3B 109.0
H3A C3 H3B 107.8
C10 O4 H4 105.0(15)
C3 C4 C5 112.4(2)
C3 C4 H4A 109.1
C5 C4 H4A 109.1
C3 C4 H4B 109.1
C5 C4 H4B 109.1
H4A C4 H4B 107.9
C16 O5 C9 112.90(16)
C6 C5 C18 101.69(19)
C6 C5 C4 112.0(2)
C18 C5 C4 110.83(19)
C6 C5 H5 110.7
C18 C5 H5 110.7
C4 C5 H5 110.7
C18 O6 H6 106(3)
C19 C6 C7 122.6(2)
C19 C6 C5 129.8(2)
C7 C6 C5 107.5(2)
O2 C7 C6 126.0(2)
O2 C7 C8 127.25(19)
C6 C7 C8 106.75(17)
C7 C8 C9 117.06(16)
C7 C8 C18 99.78(16)
C9 C8 C18 114.26(18)
C7 C8 C2 106.27(18)
C9 C8 C2 109.67(16)
C18 C8 C2 109.09(16)
O3 C9 O5 105.97(17)
O3 C9 C10 113.14(16)
O5 C9 C10 104.88(16)
O3 C9 C8 109.10(16)
O5 C9 C8 107.27(15)
C10 C9 C8 115.77(18)
O4 C10 C9 112.15(17)
O4 C10 C11 113.00(18)
C9 C10 C11 108.97(16)
O4 C10 H10 107.5
C9 C10 H10 107.5
C11 C10 H10 107.5
C10 C11 C1 108.36(17)
C10 C11 C12 117.13(18)
C1 C11 C12 114.38(16)
C10 C11 H11 105.3
C1 C11 H11 105.3
C12 C11 H11 105.3
C20 C12 C21 109.2(2)
C20 C12 C13 107.7(2)
C21 C12 C13 109.25(19)
C20 C12 C11 110.58(17)
C21 C12 C11 113.7(2)
C13 C12 C11 106.2(2)
C14 C13 C12 115.4(2)
C14 C13 H13A 108.4
C12 C13 H13A 108.4
C14 C13 H13B 108.4
C12 C13 H13B 108.4
H13A C13 H13B 107.5
C15 C14 C13 114.3(2)
C15 C14 H14A 108.7
C13 C14 H14A 108.7
C15 C14 H14B 108.7
C13 C14 H14B 108.7
H14A C14 H14B 107.6
O1 C15 C14 123.0(2)
O1 C15 C1 121.1(2)
C14 C15 C1 115.90(19)
O5 C16 C1 110.96(16)
O5 C16 H16A 109.4
C1 C16 H16A 109.4
O5 C16 H16B 109.4
C1 C16 H16B 109.4
H16A C16 H16B 108.0
O6 C18 C5 107.37(19)
O6 C18 C8 112.43(18)
C5 C18 C8 100.86(19)
O6 C18 H18 111.9
C5 C18 H18 111.9
C8 C18 H18 111.9
C6 C19 H19A 120.0
C6 C19 H19B 120.0
H19A C19 H19B 120.0
C12 C20 H20A 109.5
C12 C20 H20B 109.5
H20A C20 H20B 109.5
C12 C20 H20C 109.5
H20A C20 H20C 109.5
H20B C20 H20C 109.5
C12 C21 H21A 109.5
C12 C21 H21B 109.5
H21A C21 H21B 109.5
C12 C21 H21C 109.5
H21A C21 H21C 109.5
H21B C21 H21C 109.5

loop_
_geom_bond_atom_site_label_1
_geom_bond_atom_site_label_2
_geom_bond_distance
O1 C15 1.217(3)
C1 C15 1.528(3)
C1 C16 1.531(3)
C1 C11 1.548(3)
C1 C2 1.558(3)
O2 C7 1.212(2)
C2 C3 1.533(3)
C2 C8 1.588(3)
C2 H2 0.9800
O3 C9 1.385(3)
O3 H3 0.88(3)
C3 C4 1.529(3)
C3 H3A 0.9700
C3 H3B 0.9700
O4 C10 1.434(2)
O4 H4 0.89(3)
C4 C5 1.536(4)
C4 H4A 0.9700
C4 H4B 0.9700
O5 C16 1.427(3)
O5 C9 1.434(2)
C5 C6 1.503(3)
C5 C18 1.528(4)
C5 H5 0.9800
O6 C18 1.410(3)
O6 H6 0.822(19)
C6 C19 1.313(4)
C6 C7 1.484(3)
C7 C8 1.527(3)
C8 C9 1.542(3)
C8 C18 1.556(3)
C9 C10 1.536(3)
C10 C11 1.539(3)
C10 H10 0.9800
C11 C12 1.553(3)
C11 H11 0.9800
C12 C20 1.517(3)
C12 C21 1.526(4)
C12 C13 1.537(4)
C13 C14 1.536(4)
C13 H13A 0.9700
C13 H13B 0.9700
C14 C15 1.495(4)
C14 H14A 0.9700
C14 H14B 0.9700
C16 H16A 0.9700
C16 H16B 0.9700
C18 H18 0.9800
C19 H19A 0.9300
C19 H19B 0.9300
C20 H20A 0.9600
C20 H20B 0.9600
C20 H20C 0.9600
C21 H21A 0.9600
C21 H21B 0.9600
C21 H21C 0.9600

loop_
_geom_hbond_atom_site_label_D
_geom_hbond_atom_site_label_H
_geom_hbond_atom_site_label_A
_geom_hbond_site_symmetry_A
_geom_hbond_distance_DH
_geom_hbond_distance_HA
_geom_hbond_distance_DA
_geom_hbond_angle_DHA
_geom_hbond_publ_flag
O4 H4 O2 . 0.89(3) 1.79(3) 2.669(2) 172(2) yes
O6 H6 O3 . 0.822(19) 1.91(2) 2.669(2) 153(4) yes
O3 H3 O4 2_656 0.88(3) 1.92(3) 2.780(2) 164(4) yes

loop_
_geom_torsion_atom_site_label_1
_geom_torsion_atom_site_label_2
_geom_torsion_atom_site_label_3
_geom_torsion_atom_site_label_4
_geom_torsion
C15 C1 C2 C3 -45.5(3)
C16 C1 C2 C3 73.1(2)
C11 C1 C2 C3 -166.0(2)
C15 C1 C2 C8 -171.26(17)
C16 C1 C2 C8 -52.64(19)
C11 C1 C2 C8 68.2(2)
C1 C2 C3 C4 -165.8(2)
C8 C2 C3 C4 -44.1(3)
C2 C3 C4 C5 37.4(3)
C3 C4 C5 C6 -90.4(3)
C3 C4 C5 C18 22.4(3)
C18 C5 C6 C19 151.7(3)
C4 C5 C6 C19 -90.0(4)
C18 C5 C6 C7 -26.6(3)
C4 C5 C6 C7 91.8(2)
C19 C6 C7 O2 -0.1(5)
C5 C6 C7 O2 178.3(2)
C19 C6 C7 C8 178.9(3)
C5 C6 C7 C8 -2.8(3)
O2 C7 C8 C9 -27.1(4)
C6 C7 C8 C9 154.0(2)
O2 C7 C8 C18 -150.9(3)
C6 C7 C8 C18 30.2(2)
O2 C7 C8 C2 95.8(3)
C6 C7 C8 C2 -83.2(2)
C3 C2 C8 C7 97.9(2)
C1 C2 C8 C7 -135.89(17)
C3 C2 C8 C9 -134.73(19)
C1 C2 C8 C9 -8.5(2)
C3 C2 C8 C18 -8.9(2)
C1 C2 C8 C18 117.36(18)
C16 O5 C9 O3 -172.32(16)
C16 O5 C9 C10 67.8(2)
C16 O5 C9 C8 -55.9(2)
C7 C8 C9 O3 -59.2(2)
C18 C8 C9 O3 56.9(2)
C2 C8 C9 O3 179.69(15)
C7 C8 C9 O5 -173.55(18)
C18 C8 C9 O5 -57.5(2)
C2 C8 C9 O5 65.33(19)
C7 C8 C9 C10 69.8(2)
C18 C8 C9 C10 -174.16(17)
C2 C8 C9 C10 -51.3(2)
O3 C9 C10 O4 50.7(2)
O5 C9 C10 O4 165.71(17)
C8 C9 C10 O4 -76.3(2)
O3 C9 C10 C11 176.56(16)
O5 C9 C10 C11 -68.4(2)
C8 C9 C10 C11 49.6(2)
O4 C10 C11 C1 137.07(18)
C9 C10 C11 C1 11.7(2)
O4 C10 C11 C12 -91.7(2)
C9 C10 C11 C12 142.89(19)
C15 C1 C11 C10 166.60(18)
C16 C1 C11 C10 45.4(2)
C2 C1 C11 C10 -71.6(2)
C15 C1 C11 C12 33.9(3)
C16 C1 C11 C12 -87.3(2)
C2 C1 C11 C12 155.72(19)
C10 C11 C12 C20 49.8(3)
C1 C11 C12 C20 178.2(2)
C10 C11 C12 C21 -73.5(2)
C1 C11 C12 C21 54.9(3)
C10 C11 C12 C13 166.37(18)
C1 C11 C12 C13 -65.3(2)
C20 C12 C13 C14 155.3(2)
C21 C12 C13 C14 -86.2(3)
C11 C12 C13 C14 36.8(3)
C12 C13 C14 C15 17.6(3)
C13 C14 C15 O1 127.7(3)
C13 C14 C15 C1 -52.2(3)
C16 C1 C15 O1 -31.1(3)
C11 C1 C15 O1 -155.0(2)
C2 C1 C15 O1 86.8(3)
C16 C1 C15 C14 148.9(2)
C11 C1 C15 C14 25.0(3)
C2 C1 C15 C14 -93.3(2)
C9 O5 C16 C1 -9.0(2)
C15 C1 C16 O5 -171.99(16)
C11 C1 C16 O5 -49.7(2)
C2 C1 C16 O5 66.9(2)
C6 C5 C18 O6 -72.9(2)
C4 C5 C18 O6 167.96(18)
C6 C5 C18 C8 45.0(2)
C4 C5 C18 C8 -74.2(2)
C7 C8 C18 O6 68.1(2)
C9 C8 C18 O6 -57.7(2)
C2 C8 C18 O6 179.20(18)
C7 C8 C18 C5 -46.0(2)
C9 C8 C18 C5 -171.76(17)
C2 C8 C18 C5 65.1(2)

loop_
_cod_related_entry_id
_cod_related_entry_database
_cod_related_entry_code
1 ChemSpider 21178222
